data_2221721
loop_
_publ_author_name
'Raza, Abdul Rauf'
'Danish, Muhammad'
'Tahir, M. Nawaz'
'Nisar, Bushra'
'Park, Gyungse'

_publ_section_title
;
 2-Hydroxy-3-nitro-<i>N</i>-phenylbenzamide
;
_journal_coeditor_code HK2662
_journal_issue 5
_journal_name_full 'Acta Crystallographica Section E'
_journal_page_first o1042
_journal_paper_doi 10.1107/S1600536809013063
_journal_volume 65
_journal_year 2009
_chemical_formula_iupac 'C13 H10 N2 O4'
_chemical_formula_moiety 'C13 H10 N2 O4'
_chemical_formula_sum 'C13 H10 N2 O4'
_chemical_formula_weight 258.23
_chemical_name_systematic
;
2-Hydroxy-3-nitro-<i>N</i>-phenylbenzamide
;
_space_group_IT_number 14
_symmetry_cell_setting monoclinic
_symmetry_space_group_name_Hall '-P 2yn'
_symmetry_space_group_name_H-M 'P 1 21/n 1'
_atom_sites_solution_hydrogens geom
_atom_sites_solution_primary direct
_atom_sites_solution_secondary difmap
_audit_creation_method SHELXL-97
_cell_angle_alpha 90
_cell_angle_beta 101.181(5)
_cell_angle_gamma 90
_cell_formula_units_Z 8
_cell_length_a 10.485(2)
_cell_length_b 11.465(2)
_cell_length_c 20.013(4)
_cell_measurement_reflns_used 2234
_cell_measurement_temperature 296(2)
_cell_measurement_theta_max 26.99
_cell_measurement_theta_min 2.10
_cell_volume 2360.1(8)
_computing_cell_refinement 'SAINT (Bruker, 2007)'
_computing_data_collection 'APEX2 (Bruker, 2007)'
_computing_data_reduction 'SAINT (Bruker, 2007)'
_computing_molecular_graphics 'ORTEP-3 for Windows (Farrugia, 1997) and PLATON (Spek, 2009)'
_computing_publication_material
;
WinGx publication routines (Farrugia, 1999) and PLATON  (Spek,
2009)
;
_computing_structure_refinement 'SHELXL97 (Sheldrick, 2008)'
_computing_structure_solution 'SHELXS97 (Sheldrick, 2008)'
_diffrn_ambient_temperature 296(2)
_diffrn_detector_area_resol_mean 7.82
_diffrn_measured_fraction_theta_full 0.996
_diffrn_measured_fraction_theta_max 0.996
_diffrn_measurement_device_type 'Bruker Kappa APEXII CCD area-detector'
_diffrn_measurement_method \w
_diffrn_radiation_monochromator graphite
_diffrn_radiation_source 'fine-focus sealed tube'
_diffrn_radiation_type MoK\a
_diffrn_radiation_wavelength 0.71073
_diffrn_reflns_av_R_equivalents 0.0905
_diffrn_reflns_av_sigmaI/netI 0.1033
_diffrn_reflns_limit_h_max 12
_diffrn_reflns_limit_h_min -11
_diffrn_reflns_limit_k_max 13
_diffrn_reflns_limit_k_min -13
_diffrn_reflns_limit_l_max 22
_diffrn_reflns_limit_l_min -23
_diffrn_reflns_number 13479
_diffrn_reflns_theta_full 25.10
_diffrn_reflns_theta_max 25.10
_diffrn_reflns_theta_min 2.05
_diffrn_standards_number 0
_exptl_absorpt_coefficient_mu 0.110
_exptl_absorpt_correction_T_max 0.986
_exptl_absorpt_correction_T_min 0.979
_exptl_absorpt_correction_type multi-scan
_exptl_absorpt_process_details '(SADABS; Bruker, 2005)'
_exptl_crystal_colour brown
_exptl_crystal_density_diffrn 1.454
_exptl_crystal_density_method 'not measured'
_exptl_crystal_description prism
_exptl_crystal_F_000 1072
_exptl_crystal_size_max 0.26
_exptl_crystal_size_mid 0.20
_exptl_crystal_size_min 0.18
_refine_diff_density_max 0.193
_refine_diff_density_min -0.191
_refine_ls_extinction_method none
_refine_ls_goodness_of_fit_ref 0.881
_refine_ls_hydrogen_treatment constr
_refine_ls_matrix_type full
_refine_ls_number_parameters 339
_refine_ls_number_reflns 4190
_refine_ls_number_restraints 0
_refine_ls_restrained_S_all 0.881
_refine_ls_R_factor_all 0.1405
_refine_ls_R_factor_gt 0.0484
_refine_ls_shift/su_max 0.000
_refine_ls_shift/su_mean 0.000
_refine_ls_structure_factor_coef Fsqd
_refine_ls_weighting_details 'calc w=1/[\s^2^(Fo^2^)+(0.0245P)^2^] where P=(Fo^2^+2Fc^2^)/3'
_refine_ls_weighting_scheme calc
_refine_ls_wR_factor_gt 0.0737
_refine_ls_wR_factor_ref 0.0967
_reflns_number_gt 1880
_reflns_number_total 4190
_reflns_threshold_expression I>2\s(I)
_cod_data_source_file hk2662.cif
_cod_data_source_block I
_cod_original_sg_symbol_H-M 'P 21/n'
_cod_database_code 2221721
_cod_database_fobs_code 2221721

loop_
_symmetry_equiv_pos_site_id
_symmetry_equiv_pos_as_xyz
1 x,y,z
2 1/2-x,1/2+y,1/2-z
3 -x,-y,-z
4 1/2+x,1/2-y,1/2+z

loop_
_atom_site_aniso_label
_atom_site_aniso_U_11
_atom_site_aniso_U_22
_atom_site_aniso_U_33
_atom_site_aniso_U_12
_atom_site_aniso_U_13
_atom_site_aniso_U_23
O1 0.0677(19) 0.1119(19) 0.0649(15) 0.0324(14) 0.0181(15) 0.0166(13)
O2 0.0552(16) 0.0776(15) 0.0443(12) 0.0043(12) 0.0126(12) 0.0041(11)
O3 0.084(2) 0.107(2) 0.0586(16) -0.0113(16) 0.0263(16) -0.0001(14)
O4 0.148(3) 0.145(2) 0.0445(14) -0.0237(18) 0.0338(16) 0.0192(14)
O5 0.069(2) 0.0960(18) 0.0604(14) -0.0269(14) 0.0194(14) -0.0208(12)
O6 0.0651(17) 0.0760(15) 0.0511(13) -0.0161(12) 0.0194(12) -0.0120(11)
O7 0.078(2) 0.0900(18) 0.0719(16) -0.0262(14) 0.0252(15) -0.0096(13)
O8 0.089(2) 0.1042(19) 0.0886(17) -0.0140(14) 0.0535(17) -0.0023(14)
N1 0.057(2) 0.0570(16) 0.0432(14) 0.0072(14) 0.0157(14) 0.0078(12)
N2 0.100(3) 0.075(2) 0.0454(19) -0.0332(19) 0.019(2) -0.0099(16)
N3 0.0519(19) 0.0548(16) 0.0476(15) -0.0079(13) 0.0164(14) -0.0049(12)
N4 0.071(2) 0.0595(18) 0.0653(19) -0.0036(16) 0.027(2) 0.0070(15)
C1 0.059(2) 0.0429(19) 0.0423(18) 0.0015(16) 0.0042(19) 0.0017(14)
C2 0.058(2) 0.0405(18) 0.0409(18) -0.0071(16) 0.0018(18) -0.0011(14)
C3 0.077(3) 0.048(2) 0.0386(18) -0.0155(18) 0.013(2) -0.0043(15)
C4 0.106(4) 0.057(2) 0.042(2) -0.007(2) 0.001(2) 0.0049(16)
C5 0.095(4) 0.067(2) 0.058(2) 0.011(2) -0.011(2) 0.0044(18)
C6 0.080(3) 0.062(2) 0.053(2) 0.008(2) 0.002(2) 0.0008(17)
C7 0.060(3) 0.050(2) 0.050(2) -0.0012(18) 0.005(2) -0.0027(16)
C8 0.055(2) 0.0468(18) 0.0386(17) -0.0034(16) 0.0074(17) 0.0000(14)
C9 0.084(3) 0.062(2) 0.053(2) 0.0128(18) 0.023(2) 0.0026(17)
C10 0.082(3) 0.087(3) 0.056(2) 0.000(2) 0.031(2) -0.0017(19)
C11 0.086(3) 0.081(3) 0.046(2) -0.013(2) 0.015(2) 0.0073(18)
C12 0.073(3) 0.069(2) 0.056(2) 0.0068(19) 0.005(2) 0.0142(17)
C13 0.058(2) 0.064(2) 0.0445(18) 0.0009(18) 0.0116(18) 0.0024(16)
C14 0.050(2) 0.0461(18) 0.0366(17) 0.0028(15) 0.0055(17) 0.0040(14)
C15 0.064(3) 0.0441(19) 0.0368(17) 0.0061(17) 0.0120(18) 0.0041(14)
C16 0.051(2) 0.047(2) 0.0494(19) 0.0040(16) 0.0145(19) 0.0091(15)
C17 0.079(3) 0.060(2) 0.045(2) 0.011(2) 0.023(2) 0.0081(16)
C18 0.074(3) 0.072(2) 0.0388(18) 0.009(2) 0.010(2) -0.0004(16)
C19 0.056(2) 0.061(2) 0.0437(18) 0.0045(16) 0.0046(18) 0.0021(15)
C20 0.061(3) 0.050(2) 0.0416(18) 0.0078(17) 0.0099(18) 0.0059(15)
C21 0.055(2) 0.0384(17) 0.0440(18) 0.0040(16) 0.0159(18) 0.0034(14)
C22 0.058(3) 0.062(2) 0.0540(19) -0.0056(18) 0.015(2) -0.0025(16)
C23 0.057(3) 0.074(2) 0.073(2) -0.0056(19) 0.028(2) 0.0035(19)
C24 0.081(3) 0.071(2) 0.062(2) 0.006(2) 0.036(2) 0.0071(19)
C25 0.079(3) 0.062(2) 0.0467(19) 0.0059(19) 0.021(2) 0.0014(16)
C26 0.058(2) 0.051(2) 0.053(2) -0.0010(16) 0.0175(19) -0.0003(15)

loop_
_atom_site_type_symbol
_atom_site_label
_atom_site_fract_x
_atom_site_fract_y
_atom_site_fract_z
_atom_site_U_iso_or_equiv
_atom_site_thermal_displace_type
_atom_site_calc_flag
_atom_site_refinement_flags
_atom_site_occupancy
O O1 0.1388(2) 0.41856(19) 0.08311(10) 0.0808(10) Uani . . 1.000
O O2 0.4704(2) 0.34896(17) 0.00581(9) 0.0586(8) Uani . . 1.000
O O3 0.5836(3) 0.3805(2) -0.09569(12) 0.0815(11) Uani . . 1.000
O O4 0.4835(3) 0.4655(2) -0.18661(11) 0.1105(13) Uani . . 1.000
O O5 0.79454(13) 0.47437(11) 0.53123(6) 0.0742(10) Uani . . 1.000
O O6 0.44496(13) 0.29222(11) 0.47736(6) 0.0630(9) Uani . . 1.000
O O7 0.2306(2) 0.24638(18) 0.51192(12) 0.0785(10) Uani . . 1.000
O O8 0.1932(2) 0.29716(17) 0.61025(11) 0.0891(11) Uani . . 1.000
N N1 0.3303(3) 0.32209(18) 0.10180(11) 0.0516(10) Uani . . 1.000
N N2 0.4853(4) 0.4287(3) -0.12935(14) 0.0728(14) Uani . . 1.000
N N3 0.6742(2) 0.35952(17) 0.45098(10) 0.0505(10) Uani . . 1.000
N N4 0.2654(3) 0.2946(2) 0.56899(14) 0.0634(11) Uani . . 1.000
C C1 0.2574(3) 0.4220(2) -0.00668(14) 0.0488(11) Uani . . 1.000
C C2 0.3693(3) 0.4033(2) -0.03317(14) 0.0475(11) Uani . . 1.000
C C3 0.3707(4) 0.4438(2) -0.09925(15) 0.0543(13) Uani . . 1.000
C C4 0.2652(4) 0.4996(3) -0.13803(16) 0.0701(16) Uani . . 1.000
C C5 0.1553(4) 0.5164(3) -0.11226(16) 0.0768(16) Uani . . 1.000
C C6 0.1533(4) 0.4784(3) -0.04686(15) 0.0665(14) Uani . . 1.000
C C7 0.2363(4) 0.3878(3) 0.06361(15) 0.0541(14) Uani . . 1.000
C C8 0.3309(3) 0.2730(2) 0.16716(13) 0.0470(11) Uani . . 1.000
C C9 0.2525(3) 0.3112(2) 0.21062(14) 0.0650(14) Uani . . 1.000
C C10 0.2579(4) 0.2549(3) 0.27241(16) 0.0726(16) Uani . . 1.000
C C11 0.3406(4) 0.1640(3) 0.29130(15) 0.0707(16) Uani . . 1.000
C C12 0.4202(3) 0.1278(3) 0.24855(14) 0.0670(14) Uani . . 1.000
C C13 0.41554(13) 0.18195(11) 0.18641(6) 0.0553(11) Uani . . 1.000
C C14 0.5958(3) 0.4037(2) 0.55541(13) 0.0446(11) Uani . . 1.000
C C15 0.4774(3) 0.3463(2) 0.53838(13) 0.0480(13) Uani . . 1.000
C C16 0.3931(3) 0.3471(2) 0.58522(15) 0.0485(11) Uani . . 1.000
C C17 0.4279(4) 0.4007(3) 0.64807(14) 0.0599(14) Uani . . 1.000
C C18 0.5448(3) 0.4560(3) 0.66462(14) 0.0617(13) Uani . . 1.000
C C19 0.6269(3) 0.4582(2) 0.61847(13) 0.0543(11) Uani . . 1.000
C C20 0.6977(3) 0.4154(2) 0.51198(14) 0.0509(13) Uani . . 1.000
C C21 0.7531(3) 0.3568(2) 0.40071(14) 0.0450(11) Uani . . 1.000
C C22 0.8800(3) 0.3951(2) 0.41066(15) 0.0574(14) Uani . . 1.000
C C23 0.9484(3) 0.3838(3) 0.35836(16) 0.0659(14) Uani . . 1.000
C C24 0.8919(4) 0.3353(3) 0.29665(17) 0.0684(14) Uani . . 1.000
C C25 0.7655(4) 0.2979(2) 0.28709(15) 0.0614(14) Uani . . 1.000
C C26 0.6952(3) 0.3085(2) 0.33859(14) 0.0531(12) Uani . . 1.000
H H1N 0.39778 0.30839 0.08451 0.0619 Uiso . . 1.000
H H2O 0.52842 0.34004 -0.01592 0.0704 Uiso . . 1.000
H H4 0.26902 0.52571 -0.18160 0.0839 Uiso . . 1.000
H H5 0.08309 0.55283 -0.13819 0.0923 Uiso . . 1.000
H H6 0.07877 0.49133 -0.02915 0.0798 Uiso . . 1.000
H H9 0.19654 0.37395 0.19859 0.0781 Uiso . . 1.000
H H10 0.20405 0.27973 0.30148 0.0873 Uiso . . 1.000
H H11 0.34297 0.12685 0.33283 0.0848 Uiso . . 1.000
H H12 0.47775 0.06650 0.26144 0.0804 Uiso . . 1.000
H H13 0.46965 0.15678 0.15758 0.0665 Uiso . . 1.000
H H3N 0.60268 0.32091 0.44160 0.0606 Uiso . . 1.000
H H6O 0.36959 0.26924 0.47197 0.0756 Uiso . . 1.000
H H17 0.37186 0.39896 0.67883 0.0716 Uiso . . 1.000
H H18 0.56902 0.49214 0.70679 0.0737 Uiso . . 1.000
H H19 0.70571 0.49738 0.62998 0.0653 Uiso . . 1.000
H H22 0.91923 0.42808 0.45201 0.0686 Uiso . . 1.000
H H23 1.03403 0.40950 0.36497 0.0792 Uiso . . 1.000
H H24 0.93892 0.32807 0.26197 0.0820 Uiso . . 1.000
H H25 0.72657 0.26515 0.24563 0.0736 Uiso . . 1.000
H H26 0.60934 0.28330 0.33162 0.0640 Uiso . . 1.000

loop_
_atom_type_symbol
_atom_type_description
_atom_type_scat_dispersion_real
_atom_type_scat_dispersion_imag
_atom_type_scat_source
C C 0.0033 0.0016 'International Tables Vol C Tables 4.2.6.8 and 6.1.1.4'
H H 0.0000 0.0000 'International Tables Vol C Tables 4.2.6.8 and 6.1.1.4'
N N 0.0061 0.0033 'International Tables Vol C Tables 4.2.6.8 and 6.1.1.4'
O O 0.0106 0.0060 'International Tables Vol C Tables 4.2.6.8 and 6.1.1.4'
S S 0.1246 0.1234 'International Tables Vol C Tables 4.2.6.8 and 6.1.1.4'
Cl Cl 0.1484 0.1585 'International Tables Vol C Tables 4.2.6.8 and 6.1.1.4'

loop_
_geom_angle_atom_site_label_1
_geom_angle_atom_site_label_2
_geom_angle_atom_site_label_3
_geom_angle_site_symmetry_1
_geom_angle_site_symmetry_2
_geom_angle_site_symmetry_3
_geom_angle
_geom_angle_publ_flag
C2 O2 H2O . . . 109.00 no
C15 O6 H6O . . . 109.00 no
C7 N1 C8 . . . 127.8(3) no
O3 N2 O4 . . . 121.5(4) no
O4 N2 C3 . . . 119.0(3) no
O3 N2 C3 . . . 119.5(3) no
C7 N1 H1N . . . 116.00 no
C8 N1 H1N . . . 116.00 no
C20 N3 C21 . . . 128.1(2) no
O7 N4 O8 . . . 121.0(3) no
O8 N4 C16 . . . 120.4(3) no
O7 N4 C16 . . . 118.7(3) no
C21 N3 H3N . . . 116.00 no
C20 N3 H3N . . . 116.00 no
C2 C1 C7 . . . 126.7(3) no
C2 C1 C6 . . . 118.5(3) no
C6 C1 C7 . . . 114.8(3) no
C1 C2 C3 . . . 118.1(3) no
O2 C2 C3 . . . 123.4(3) no
O2 C2 C1 . . . 118.6(2) no
N2 C3 C4 . . . 117.3(3) no
C2 C3 C4 . . . 122.0(4) no
N2 C3 C2 . . . 120.7(3) no
C3 C4 C5 . . . 119.8(3) no
C4 C5 C6 . . . 118.8(3) no
C1 C6 C5 . . . 122.8(4) no
N1 C7 C1 . . . 116.5(3) no
O1 C7 N1 . . . 123.1(3) no
O1 C7 C1 . . . 120.4(3) no
N1 C8 C13 . . . 116.4(2) no
N1 C8 C9 . . . 123.9(2) no
C9 C8 C13 . . . 119.7(2) no
C8 C9 C10 . . . 119.2(3) no
C9 C10 C11 . . . 121.2(3) no
C10 C11 C12 . . . 119.4(3) no
C11 C12 C13 . . . 120.4(3) no
C8 C13 C12 . . . 120.1(2) no
C3 C4 H4 . . . 120.00 no
C5 C4 H4 . . . 120.00 no
C6 C5 H5 . . . 121.00 no
C4 C5 H5 . . . 121.00 no
C5 C6 H6 . . . 119.00 no
C1 C6 H6 . . . 119.00 no
C10 C9 H9 . . . 120.00 no
C8 C9 H9 . . . 120.00 no
C9 C10 H10 . . . 119.00 no
C11 C10 H10 . . . 119.00 no
C12 C11 H11 . . . 120.00 no
C10 C11 H11 . . . 120.00 no
C13 C12 H12 . . . 120.00 no
C11 C12 H12 . . . 120.00 no
C8 C13 H13 . . . 120.00 no
C12 C13 H13 . . . 120.00 no
C15 C14 C19 . . . 118.5(3) no
C15 C14 C20 . . . 126.9(2) no
C19 C14 C20 . . . 114.6(3) no
O6 C15 C16 . . . 121.6(3) no
O6 C15 C14 . . . 119.7(2) no
C14 C15 C16 . . . 118.7(2) no
N4 C16 C15 . . . 121.4(3) no
N4 C16 C17 . . . 117.3(3) no
C15 C16 C17 . . . 121.3(3) no
C16 C17 C18 . . . 119.6(3) no
C17 C18 C19 . . . 119.6(3) no
C14 C19 C18 . . . 122.2(3) no
O5 C20 N3 . . . 122.7(3) no
O5 C20 C14 . . . 120.5(2) no
N3 C20 C14 . . . 116.8(2) no
N3 C21 C22 . . . 124.7(2) no
N3 C21 C26 . . . 115.4(3) no
C22 C21 C26 . . . 119.9(3) no
C21 C22 C23 . . . 119.2(3) no
C22 C23 C24 . . . 121.3(3) no
C23 C24 C25 . . . 119.1(3) no
C24 C25 C26 . . . 120.6(3) no
C21 C26 C25 . . . 119.9(3) no
C16 C17 H17 . . . 120.00 no
C18 C17 H17 . . . 120.00 no
C17 C18 H18 . . . 120.00 no
C19 C18 H18 . . . 120.00 no
C14 C19 H19 . . . 119.00 no
C18 C19 H19 . . . 119.00 no
C21 C22 H22 . . . 120.00 no
C23 C22 H22 . . . 120.00 no
C22 C23 H23 . . . 119.00 no
C24 C23 H23 . . . 119.00 no
C23 C24 H24 . . . 120.00 no
C25 C24 H24 . . . 120.00 no
C24 C25 H25 . . . 120.00 no
C26 C25 H25 . . . 120.00 no
C21 C26 H26 . . . 120.00 no
C25 C26 H26 . . . 120.00 no

loop_
_geom_bond_atom_site_label_1
_geom_bond_atom_site_label_2
_geom_bond_site_symmetry_1
_geom_bond_site_symmetry_2
_geom_bond_distance
_geom_bond_publ_flag
O1 C7 . . 1.215(5) no
O2 C2 . . 1.342(3) no
O3 N2 . . 1.246(5) no
O4 N2 . . 1.218(4) no
O2 H2O . . 0.8200 no
O5 C20 . . 1.219(3) no
O6 C15 . . 1.353(3) no
O7 N4 . . 1.258(4) no
O8 N4 . . 1.224(4) no
O6 H6O . . 0.8200 no
N1 C8 . . 1.423(3) no
N1 C7 . . 1.353(4) no
N2 C3 . . 1.455(6) no
N1 H1N . . 0.8600 no
N3 C21 . . 1.421(4) no
N3 C20 . . 1.358(3) no
N4 C16 . . 1.446(4) no
N3 H3N . . 0.8600 no
C1 C2 . . 1.395(4) no
C1 C6 . . 1.384(5) no
C1 C7 . . 1.517(4) no
C2 C3 . . 1.404(4) no
C3 C4 . . 1.379(5) no
C4 C5 . . 1.364(6) no
C5 C6 . . 1.384(4) no
C8 C9 . . 1.379(4) no
C8 C13 . . 1.376(3) no
C9 C10 . . 1.386(4) no
C10 C11 . . 1.362(5) no
C11 C12 . . 1.370(5) no
C12 C13 . . 1.382(3) no
C4 H4 . . 0.9300 no
C5 H5 . . 0.9300 no
C6 H6 . . 0.9300 no
C9 H9 . . 0.9300 no
C10 H10 . . 0.9300 no
C11 H11 . . 0.9300 no
C12 H12 . . 0.9300 no
C13 H13 . . 0.9300 no
C14 C19 . . 1.389(4) no
C14 C20 . . 1.508(4) no
C14 C15 . . 1.388(4) no
C15 C16 . . 1.408(4) no
C16 C17 . . 1.384(4) no
C17 C18 . . 1.363(5) no
C18 C19 . . 1.380(4) no
C21 C26 . . 1.389(4) no
C21 C22 . . 1.378(4) no
C22 C23 . . 1.385(4) no
C23 C24 . . 1.379(5) no
C24 C25 . . 1.371(6) no
C25 C26 . . 1.384(5) no
C17 H17 . . 0.9300 no
C18 H18 . . 0.9300 no
C19 H19 . . 0.9300 no
C22 H22 . . 0.9300 no
C23 H23 . . 0.9300 no
C24 H24 . . 0.9300 no
C25 H25 . . 0.9300 no
C26 H26 . . 0.9300 no

loop_
_geom_contact_atom_site_label_1
_geom_contact_atom_site_label_2
_geom_contact_distance
_geom_contact_site_symmetry_1
_geom_contact_site_symmetry_2
_geom_contact_publ_flag
O1 C9 2.876(3) . . no
O1 C5 3.332(5) . 3_565 no
O1 C6 3.231(5) . 3_565 no
O2 N2 2.888(3) . . no
O2 O3 2.569(3) . . no
O2 N1 2.653(3) . . no
O2 C3 3.273(4) . 3_665 no
O2 O7 2.920(3) . 4_554 no
O2 C22 3.414(3) . 4_454 no
O2 C2 3.292(3) . 3_665 no
O3 C1 3.283(4) . 3_665 no
O3 O7 2.800(3) . 4_554 no
O3 O2 2.569(3) . . no
O3 C23 3.396(4) . 4_454 no
O3 C7 3.250(5) . 3_665 no
O4 C17 3.330(4) . 1_554 no
O4 C18 3.167(4) . 1_554 no
O5 C22 2.879(3) . . no
O6 O7 2.532(3) . . no
O6 N4 2.872(3) . . no
O6 N3 2.673(3) . . no
O7 O2 2.920(3) . 4_455 no
O7 O3 2.800(3) . 4_455 no
O7 C6 3.329(4) . 2_545 no
O7 C5 3.389(4) . 2_545 no
O7 O6 2.532(3) . . no
O1 H9 2.3300 . . no
O1 H6 2.5500 . 3_565 no
O1 H5 2.7800 . 3_565 no
O1 H6 2.3600 . . no
O1 H11 2.9100 . 2_555 no
O2 H1N 1.9300 . . no
O3 H2O 1.8600 . . no
O4 H17 2.8300 . 1_554 no
O4 H18 2.4900 . 1_554 no
O4 H4 2.3700 . . no
O5 H23 2.8100 . 3_766 no
O5 H22 2.3000 . . no
O5 H19 2.3600 . . no
O6 H3N 1.9500 . . no
O7 H2O 2.3100 . 4_455 no
O7 H6O 1.8100 . . no
O8 H13 2.7400 . 4_455 no
O8 H17 2.4000 . . no
O8 H25 2.7600 . 4_455 no
N1 C20 3.407(3) . 4_454 no
N1 O2 2.653(3) . . no
N2 O2 2.888(3) . . no
N2 C24 3.428(5) . 4_454 no
N3 C17 3.437(4) . 3_666 no
N3 C1 3.407(3) . 4_555 no
N3 O6 2.673(3) . . no
N4 O6 2.872(3) . . no
N4 C5 3.367(4) . 2_545 no
N2 H2O 2.4500 . . no
N4 H6O 2.4200 . . no
C1 N3 3.407(3) . 4_454 no
C1 O3 3.283(4) . 3_665 no
C2 C2 3.575(4) . 3_665 no
C2 C21 3.392(4) . 4_454 no
C2 O2 3.292(3) . 3_665 no
C3 C26 3.523(4) . 4_454 no
C3 O2 3.273(4) . 3_665 no
C5 O7 3.389(4) . 2_555 no
C5 N4 3.367(4) . 2_555 no
C5 O1 3.332(5) . 3_565 no
C6 O7 3.329(4) . 2_555 no
C6 O1 3.231(5) . 3_565 no
C7 O3 3.250(5) . 3_665 no
C8 C19 3.427(4) . 4_454 no
C9 O1 2.876(3) . . no
C13 C19 3.463(3) . 4_454 no
C14 C15 3.431(3) . 3_666 no
C14 C14 3.479(4) . 3_666 no
C15 C20 3.337(4) . 3_666 no
C15 C14 3.431(3) . 3_666 no
C16 C20 3.374(4) . 3_666 no
C17 C21 3.401(4) . 3_666 no
C17 O4 3.330(4) . 1_556 no
C17 N3 3.437(4) . 3_666 no
C18 O4 3.167(4) . 1_556 no
C19 C8 3.427(4) . 4_555 no
C19 C13 3.463(3) . 4_555 no
C20 C16 3.374(4) . 3_666 no
C20 C15 3.337(4) . 3_666 no
C20 N1 3.407(3) . 4_555 no
C21 C17 3.401(4) . 3_666 no
C21 C2 3.392(4) . 4_555 no
C22 O5 2.879(3) . . no
C22 O2 3.414(3) . 4_555 no
C23 O3 3.396(4) . 4_555 no
C24 N2 3.428(5) . 4_555 no
C26 C3 3.523(4) . 4_555 no
C2 H1N 2.5600 . . no
C5 H12 2.9900 . 4_454 no
C7 H9 2.8200 . . no
C11 H26 3.1000 . . no
C12 H26 2.9300 . . no
C13 H19 3.0600 . 4_454 no
C15 H3N 2.5600 . . no
C20 H22 2.8200 . . no
C24 H4 3.0300 . 3_665 no
C25 H4 2.9000 . 3_665 no
H1N O2 1.9300 . . no
H1N H13 2.3000 . . no
H1N C2 2.5600 . . no
H2O O3 1.8600 . . no
H2O O7 2.3100 . 4_554 no
H2O N2 2.4500 . . no
H3N H26 2.2600 . . no
H3N C15 2.5600 . . no
H3N O6 1.9500 . . no
H4 C25 2.9000 . 3_665 no
H4 O4 2.3700 . . no
H4 C24 3.0300 . 3_665 no
H5 H12 2.5000 . 4_454 no
H5 O1 2.7800 . 3_565 no
H6 H6 2.2100 . 3_565 no
H6 O1 2.5500 . 3_565 no
H6 O1 2.3600 . . no
H6O O7 1.8100 . . no
H6O N4 2.4200 . . no
H9 C7 2.8200 . . no
H9 O1 2.3300 . . no
H11 O1 2.9100 . 2_545 no
H12 C5 2.9900 . 4_555 no
H12 H5 2.5000 . 4_555 no
H13 H1N 2.3000 . . no
H13 O8 2.7400 . 4_554 no
H17 O4 2.8300 . 1_556 no
H17 O8 2.4000 . . no
H18 O4 2.4900 . 1_556 no
H19 O5 2.3600 . . no
H19 C13 3.0600 . 4_555 no
H22 O5 2.3000 . . no
H22 C20 2.8200 . . no
H23 O5 2.8100 . 3_766 no
H25 O8 2.7600 . 4_554 no
H26 C11 3.1000 . . no
H26 C12 2.9300 . . no
H26 H3N 2.2600 . . no

loop_
_geom_hbond_atom_site_label_D
_geom_hbond_atom_site_label_H
_geom_hbond_atom_site_label_A
_geom_hbond_site_symmetry_A
_geom_hbond_distance_DH
_geom_hbond_distance_HA
_geom_hbond_distance_DA
_geom_hbond_angle_DHA
_geom_hbond_publ_flag
N1 H1N O2 . 0.86 1.93 2.653(3) 140 yes
O2 H2O O3 . 0.82 1.86 2.569(3) 144 yes
O2 H2O O7 4_554 0.82 2.31 2.920(3) 132 yes
N3 H3N O6 . 0.86 1.95 2.673(3) 140 yes
O6 H6O O7 . 0.82 1.81 2.532(3) 146 yes
C6 H6 O1 3_565 0.93 2.55 3.231(5) 131 yes
C18 H18 O4 1_556 0.93 2.49 3.167(4) 130 yes

loop_
_geom_torsion_atom_site_label_1
_geom_torsion_atom_site_label_2
_geom_torsion_atom_site_label_3
_geom_torsion_atom_site_label_4
_geom_torsion_site_symmetry_1
_geom_torsion_site_symmetry_2
_geom_torsion_site_symmetry_3
_geom_torsion_site_symmetry_4
_geom_torsion
_geom_torsion_publ_flag
C8 N1 C7 O1 . . . . 3.6(5) no
C8 N1 C7 C1 . . . . -176.0(2) no
C7 N1 C8 C9 . . . . -19.2(4) no
C7 N1 C8 C13 . . . . 160.6(3) no
O3 N2 C3 C2 . . . . -0.8(4) no
O3 N2 C3 C4 . . . . 178.8(3) no
O4 N2 C3 C2 . . . . -179.6(3) no
O4 N2 C3 C4 . . . . 0.1(4) no
C20 N3 C21 C26 . . . . -169.9(2) no
C21 N3 C20 O5 . . . . 1.0(4) no
C21 N3 C20 C14 . . . . 179.7(2) no
C20 N3 C21 C22 . . . . 11.9(4) no
O8 N4 C16 C15 . . . . -179.4(2) no
O8 N4 C16 C17 . . . . -0.9(4) no
O7 N4 C16 C17 . . . . 179.2(3) no
O7 N4 C16 C15 . . . . 0.8(4) no
C7 C1 C2 C3 . . . . -178.7(3) no
C6 C1 C7 N1 . . . . 173.5(3) no
C6 C1 C2 C3 . . . . 0.6(4) no
C2 C1 C6 C5 . . . . 0.4(5) no
C7 C1 C6 C5 . . . . 179.7(3) no
C2 C1 C7 O1 . . . . 173.1(3) no
C2 C1 C7 N1 . . . . -7.3(4) no
C6 C1 C7 O1 . . . . -6.2(4) no
C6 C1 C2 O2 . . . . 179.8(3) no
C7 C1 C2 O2 . . . . 0.5(4) no
O2 C2 C3 N2 . . . . -0.2(4) no
O2 C2 C3 C4 . . . . -179.9(3) no
C1 C2 C3 N2 . . . . 179.0(3) no
C1 C2 C3 C4 . . . . -0.7(4) no
N2 C3 C4 C5 . . . . -179.8(3) no
C2 C3 C4 C5 . . . . -0.2(5) no
C3 C4 C5 C6 . . . . 1.1(5) no
C4 C5 C6 C1 . . . . -1.2(5) no
C13 C8 C9 C10 . . . . -1.7(4) no
N1 C8 C13 C12 . . . . -178.7(2) no
C9 C8 C13 C12 . . . . 1.1(4) no
N1 C8 C9 C10 . . . . 178.0(3) no
C8 C9 C10 C11 . . . . 1.1(5) no
C9 C10 C11 C12 . . . . 0.2(5) no
C10 C11 C12 C13 . . . . -0.8(5) no
C11 C12 C13 C8 . . . . 0.2(4) no
C19 C14 C15 O6 . . . . -179.8(2) no
C19 C14 C15 C16 . . . . 0.9(4) no
C20 C14 C15 O6 . . . . 0.8(4) no
C20 C14 C15 C16 . . . . -178.5(2) no
C15 C14 C19 C18 . . . . 0.7(4) no
C20 C14 C19 C18 . . . . -179.9(3) no
C15 C14 C20 O5 . . . . 175.5(2) no
C15 C14 C20 N3 . . . . -3.3(4) no
C19 C14 C20 O5 . . . . -3.9(3) no
C19 C14 C20 N3 . . . . 177.4(2) no
O6 C15 C16 N4 . . . . -2.8(4) no
O6 C15 C16 C17 . . . . 178.8(2) no
C14 C15 C16 N4 . . . . 176.5(2) no
C14 C15 C16 C17 . . . . -1.9(4) no
N4 C16 C17 C18 . . . . -177.1(3) no
C15 C16 C17 C18 . . . . 1.4(5) no
C16 C17 C18 C19 . . . . 0.2(5) no
C17 C18 C19 C14 . . . . -1.2(5) no
N3 C21 C22 C23 . . . . 177.6(3) no
C26 C21 C22 C23 . . . . -0.5(4) no
N3 C21 C26 C25 . . . . -177.6(2) no
C22 C21 C26 C25 . . . . 0.6(4) no
C21 C22 C23 C24 . . . . 0.1(5) no
C22 C23 C24 C25 . . . . 0.1(5) no
C23 C24 C25 C26 . . . . 0.0(5) no
C24 C25 C26 C21 . . . . -0.4(4) no
